data_4113588
loop_
_publ_author_name
'Roland Fischer'
'Judith Baumgartner'
'Guido Kickelbick'
'Christoph Marschner'

_publ_section_title
;
 The First Stable \b-Fluorosilylanion
;
_journal_name_full 'Journal of the American Chemical Society'
_journal_page_first 3414
_journal_page_last 3415
_journal_paper_doi 10.1021/ja0291639
_journal_volume 125
_journal_year 2003
_chemical_formula_sum 'C26 H46 Si6'
_chemical_formula_weight 527.17
_chemical_name_systematic
;
 ?
;
_space_group_IT_number 29
_symmetry_cell_setting orthorhombic
_symmetry_space_group_name_Hall 'P 2c -2ac'
_symmetry_space_group_name_H-M 'P c a 21'
_atom_sites_solution_hydrogens geom
_atom_sites_solution_primary direct
_atom_sites_solution_secondary difmap
_audit_creation_method SHELXL-97
_cell_angle_alpha 90.00
_cell_angle_beta 90.00
_cell_angle_gamma 90.00
_cell_formula_units_Z 4
_cell_length_a 16.624(3)
_cell_length_b 10.239(2)
_cell_length_c 18.645(4)
_cell_measurement_temperature 100(2)
_cell_volume 3173.6(11)
_computing_cell_refinement 'Bruker SMART (1998)'
_computing_data_collection 'Bruker SMART (1998)'
_computing_data_reduction 'Bruker SAINT'
_computing_molecular_graphics 'Siemens XP (1994)'
_computing_publication_material 'Bruker SHELXL-97'
_computing_structure_refinement 'SHELXL-97 (Sheldrick, 1997)'
_computing_structure_solution 'SHELXS-97 (Sheldrick, 1990)'
_diffrn_ambient_temperature 100(2)
_diffrn_measured_fraction_theta_full 0.995
_diffrn_measured_fraction_theta_max 0.995
_diffrn_measurement_device_type 'Bruker P4'
_diffrn_measurement_method '\w scans'
_diffrn_radiation_monochromator graphite
_diffrn_radiation_source 'fine-focus sealed tube'
_diffrn_radiation_type MoK\a
_diffrn_radiation_wavelength 0.71073
_diffrn_reflns_av_R_equivalents 0.0787
_diffrn_reflns_av_sigmaI/netI 0.0783
_diffrn_reflns_limit_h_max 20
_diffrn_reflns_limit_h_min -20
_diffrn_reflns_limit_k_max 12
_diffrn_reflns_limit_k_min -12
_diffrn_reflns_limit_l_max 23
_diffrn_reflns_limit_l_min -23
_diffrn_reflns_number 23667
_diffrn_reflns_theta_full 26.37
_diffrn_reflns_theta_max 26.37
_diffrn_reflns_theta_min 1.99
_diffrn_standards_interval_time 10
_exptl_absorpt_coefficient_mu 0.276
_exptl_absorpt_correction_type SADABS
_exptl_absorpt_process_details XPREP
_exptl_crystal_colour colorless
_exptl_crystal_density_diffrn 1.103
_exptl_crystal_description blocks
_exptl_crystal_F_000 1144
_exptl_crystal_size_max 0.68
_exptl_crystal_size_mid 0.57
_exptl_crystal_size_min 0.40
_refine_diff_density_max 0.439
_refine_diff_density_min -0.303
_refine_diff_density_rms 0.067
_refine_ls_abs_structure_details 'Flack H D (1983), Acta Cryst. A39, 876-881'
_refine_ls_abs_structure_Flack 0.23(14)
_refine_ls_extinction_method none
_refine_ls_goodness_of_fit_ref 1.037
_refine_ls_hydrogen_treatment mixed
_refine_ls_matrix_type full
_refine_ls_number_parameters 341
_refine_ls_number_reflns 6424
_refine_ls_number_restraints 1
_refine_ls_restrained_S_all 1.037
_refine_ls_R_factor_all 0.0588
_refine_ls_R_factor_gt 0.0532
_refine_ls_shift/su_max 0.005
_refine_ls_shift/su_mean 0.000
_refine_ls_structure_factor_coef Fsqd
_refine_ls_weighting_details 'calc w=1/[\s^2^(Fo^2^)+(0.0557P)^2^+0.2068P] where P=(Fo^2^+2Fc^2^)/3'
_refine_ls_weighting_scheme calc
_refine_ls_wR_factor_gt 0.1168
_refine_ls_wR_factor_ref 0.1212
_reflns_number_gt 5864
_reflns_number_total 6424
_reflns_threshold_expression >2sigma(I)
_cod_data_source_file ja0291639si20030131_084426_2.cif
_cod_data_source_block 113j
_cod_original_cell_volume 3173.7(11)
_cod_database_code 4113588

loop_
_symmetry_equiv_pos_as_xyz
'x, y, z'
'-x, -y, z+1/2'
'x+1/2, -y, z'
'-x+1/2, y, z+1/2'

loop_
_atom_site_label
_atom_site_type_symbol
_atom_site_fract_x
_atom_site_fract_y
_atom_site_fract_z
_atom_site_U_iso_or_equiv
_atom_site_adp_type
_atom_site_occupancy
_atom_site_symmetry_multiplicity
_atom_site_calc_flag
_atom_site_refinement_flags
Si1 Si 0.91322(6) 0.43021(10) 0.43378(6) 0.0249(2) Uani 1 1 d .
Si2 Si 0.92168(6) 0.59625(9) 0.52172(5) 0.0199(2) Uani 1 1 d .
Si3 Si 0.86119(5) 0.80182(9) 0.49806(5) 0.0189(2) Uani 1 1 d .
Si4 Si 0.80536(6) 0.83215(10) 0.38221(6) 0.0227(2) Uani 1 1 d .
Si5 Si 0.76206(6) 0.88760(10) 0.57643(5) 0.0235(2) Uani 1 1 d .
Si6 Si 0.88896(6) 0.49360(10) 0.63212(6) 0.0253(2) Uani 1 1 d .
C1 C 0.9607(2) 0.9029(3) 0.50489(19) 0.0205(7) Uani 1 1 d .
C2 C 1.0172(2) 0.8552(4) 0.44708(19) 0.0221(8) Uani 1 1 d .
C3 C 1.0353(2) 0.9275(4) 0.3854(2) 0.0267(8) Uani 1 1 d .
C4 C 1.0881(2) 0.8763(4) 0.3341(2) 0.0333(10) Uani 1 1 d .
C5 C 1.1222(2) 0.7550(5) 0.3444(2) 0.0321(9) Uani 1 1 d .
C6 C 1.1043(2) 0.6846(4) 0.4057(2) 0.0272(9) Uani 1 1 d .
C7 C 1.0514(2) 0.7317(3) 0.45770(18) 0.0202(7) Uani 1 1 d .
C8 C 1.0319(2) 0.6617(4) 0.5262(2) 0.0240(8) Uani 1 1 d .
C9 C 1.0365(2) 0.7571(3) 0.58811(19) 0.0221(7) Uani 1 1 d .
C10 C 1.0764(2) 0.7322(4) 0.6524(2) 0.0268(8) Uani 1 1 d .
C11 C 1.0805(2) 0.8277(4) 0.7055(2) 0.0331(9) Uani 1 1 d .
C12 C 1.0448(3) 0.9485(4) 0.6945(2) 0.0320(9) Uani 1 1 d .
C13 C 1.0041(2) 0.9740(4) 0.6314(2) 0.0275(8) Uani 1 1 d .
C14 C 1.0001(2) 0.8792(3) 0.5775(2) 0.0214(7) Uani 1 1 d .
C15 C 0.9773(2) 0.4512(4) 0.3519(2) 0.0348(9) Uani 1 1 d .
H15A H 0.9607 0.3900 0.3158 0.052 Uiso 1 1 calc R
H15B H 1.0326 0.4357 0.3640 0.052 Uiso 1 1 calc R
H15C H 0.9715 0.5385 0.3339 0.052 Uiso 1 1 calc R
C16 C 0.9485(3) 0.2707(4) 0.4736(2) 0.0396(10) Uani 1 1 d .
H16A H 0.9476 0.2041 0.4373 0.059 Uiso 1 1 calc R
H16B H 0.9134 0.2461 0.5122 0.059 Uiso 1 1 calc R
H16C H 1.0023 0.2807 0.4914 0.059 Uiso 1 1 calc R
C17 C 0.8051(3) 0.4074(4) 0.4074(2) 0.0387(11) Uani 1 1 d .
H17A H 0.7857 0.4857 0.3849 0.058 Uiso 1 1 calc R
H17B H 0.7736 0.3891 0.4493 0.058 Uiso 1 1 calc R
H17C H 0.8009 0.3358 0.3743 0.058 Uiso 1 1 calc R
C18 C 0.8588(2) 0.7445(4) 0.3078(2) 0.0325(9) Uani 1 1 d .
H18A H 0.8521 0.6520 0.3137 0.049 Uiso 1 1 calc R
H18B H 0.9150 0.7658 0.3092 0.049 Uiso 1 1 calc R
H18C H 0.8366 0.7709 0.2626 0.049 Uiso 1 1 calc R
C19 C 0.8098(2) 1.0119(4) 0.3599(2) 0.0269(8) Uani 1 1 d .
H19A H 0.8650 1.0389 0.3561 0.040 Uiso 1 1 calc R
H19B H 0.7838 1.0611 0.3971 0.040 Uiso 1 1 calc R
H19C H 0.7830 1.0273 0.3151 0.040 Uiso 1 1 calc R
C20 C 0.6975(2) 0.7778(4) 0.3824(2) 0.0308(8) Uani 1 1 d .
H20A H 0.6750 0.7891 0.3354 0.046 Uiso 1 1 calc R
H20B H 0.6676 0.8291 0.4163 0.046 Uiso 1 1 calc R
H20C H 0.6946 0.6873 0.3957 0.046 Uiso 1 1 calc R
C21 C 0.8010(3) 0.9481(4) 0.6655(2) 0.0323(9) Uani 1 1 d .
H21A H 0.8288 1.0293 0.6587 0.048 Uiso 1 1 calc R
H21B H 0.8374 0.8847 0.6853 0.048 Uiso 1 1 calc R
H21C H 0.7568 0.9609 0.6978 0.048 Uiso 1 1 calc R
C22 C 0.6821(2) 0.7611(4) 0.5913(2) 0.0328(9) Uani 1 1 d .
H22A H 0.6368 0.8005 0.6148 0.049 Uiso 1 1 calc R
H22B H 0.7031 0.6923 0.6208 0.049 Uiso 1 1 calc R
H22C H 0.6655 0.7259 0.5459 0.049 Uiso 1 1 calc R
C23 C 0.7148(2) 1.0351(4) 0.5348(2) 0.0323(9) Uani 1 1 d .
H23A H 0.6864 1.0098 0.4922 0.048 Uiso 1 1 calc R
H23B H 0.7559 1.0971 0.5226 0.048 Uiso 1 1 calc R
H23C H 0.6779 1.0739 0.5682 0.048 Uiso 1 1 calc R
C24 C 0.8684(3) 0.6095(4) 0.7076(2) 0.0349(10) Uani 1 1 d .
H24A H 0.8196 0.6564 0.6982 0.052 Uiso 1 1 calc R
H24B H 0.9122 0.6702 0.7118 0.052 Uiso 1 1 calc R
H24C H 0.8630 0.5614 0.7516 0.052 Uiso 1 1 calc R
C25 C 0.7962(3) 0.3917(4) 0.6201(3) 0.0404(11) Uani 1 1 d .
H25A H 0.7804 0.3554 0.6655 0.061 Uiso 1 1 calc R
H25B H 0.8071 0.3222 0.5869 0.061 Uiso 1 1 calc R
H25C H 0.7534 0.4452 0.6017 0.061 Uiso 1 1 calc R
C26 C 0.9748(2) 0.3849(4) 0.6602(2) 0.0337(9) Uani 1 1 d .
H26A H 1.0225 0.4365 0.6662 0.050 Uiso 1 1 calc R
H26B H 0.9838 0.3198 0.6240 0.050 Uiso 1 1 calc R
H26C H 0.9617 0.3430 0.7048 0.050 Uiso 1 1 calc R
H1 H 0.982(2) 1.051(4) 0.623(2) 0.015(9) Uiso 1 1 d .
H2 H 0.9480(19) 0.992(3) 0.5011(18) 0.011(8) Uiso 1 1 d .
H3 H 1.060(2) 0.587(3) 0.5341(18) 0.009(8) Uiso 1 1 d .
H4 H 1.125(2) 0.605(4) 0.411(2) 0.027(11) Uiso 1 1 d .
H5 H 1.159(3) 0.720(4) 0.300(2) 0.040(12) Uiso 1 1 d .
H6 H 1.011(2) 1.013(4) 0.380(2) 0.026(10) Uiso 1 1 d .
H7 H 1.102(2) 0.920(3) 0.294(2) 0.018(9) Uiso 1 1 d .
H8 H 1.052(3) 1.026(5) 0.728(3) 0.055(15) Uiso 1 1 d .
H9 H 1.114(2) 0.812(4) 0.748(2) 0.029(11) Uiso 1 1 d .
H10 H 1.097(2) 0.661(4) 0.656(2) 0.021(11) Uiso 1 1 d .

loop_
_atom_site_aniso_label
_atom_site_aniso_U_11
_atom_site_aniso_U_22
_atom_site_aniso_U_33
_atom_site_aniso_U_23
_atom_site_aniso_U_13
_atom_site_aniso_U_12
Si1 0.0257(5) 0.0229(5) 0.0260(5) -0.0041(4) -0.0027(4) -0.0009(4)
Si2 0.0199(5) 0.0204(5) 0.0194(5) -0.0002(4) 0.0002(4) -0.0008(4)
Si3 0.0174(4) 0.0222(5) 0.0171(5) -0.0002(4) -0.0004(4) 0.0015(4)
Si4 0.0243(5) 0.0265(5) 0.0172(5) -0.0011(4) -0.0018(4) 0.0005(4)
Si5 0.0199(5) 0.0300(5) 0.0205(5) -0.0012(4) 0.0018(4) 0.0026(4)
Si6 0.0266(5) 0.0273(6) 0.0221(5) 0.0033(4) 0.0024(4) 0.0009(4)
C1 0.0226(18) 0.0174(17) 0.0215(19) -0.0008(14) 0.0014(15) 0.0003(13)
C2 0.0185(17) 0.0294(19) 0.0182(19) -0.0032(15) 0.0003(14) -0.0034(14)
C3 0.0223(18) 0.035(2) 0.023(2) 0.0044(17) -0.0018(16) -0.0041(16)
C4 0.027(2) 0.052(3) 0.021(2) 0.0049(18) 0.0020(16) -0.0125(19)
C5 0.021(2) 0.056(3) 0.019(2) -0.0079(18) 0.0060(16) -0.0066(18)
C6 0.0185(18) 0.032(2) 0.031(2) -0.0083(16) -0.0041(16) 0.0002(16)
C7 0.0170(16) 0.0273(19) 0.0164(17) -0.0043(14) -0.0005(14) -0.0035(14)
C8 0.0216(18) 0.0220(18) 0.028(2) -0.0003(15) -0.0032(15) 0.0006(14)
C9 0.0197(17) 0.0257(18) 0.0210(19) 0.0019(15) -0.0005(15) -0.0041(14)
C10 0.025(2) 0.026(2) 0.029(2) 0.0061(17) -0.0016(16) -0.0019(16)
C11 0.032(2) 0.046(3) 0.022(2) 0.0010(18) -0.0048(17) -0.0127(18)
C12 0.036(2) 0.039(2) 0.021(2) -0.0087(18) 0.0010(17) -0.0155(19)
C13 0.0245(19) 0.027(2) 0.031(2) -0.0030(17) 0.0035(17) -0.0057(16)
C14 0.0149(16) 0.0274(18) 0.0218(18) -0.0007(15) -0.0010(15) -0.0035(13)
C15 0.036(2) 0.040(2) 0.028(2) -0.0125(18) 0.0018(18) 0.0014(19)
C16 0.049(3) 0.025(2) 0.044(3) -0.0047(18) -0.004(2) 0.0068(18)
C17 0.037(2) 0.042(3) 0.037(2) -0.0055(18) -0.006(2) -0.0098(19)
C18 0.037(2) 0.033(2) 0.028(2) -0.0042(17) 0.0008(18) -0.0011(18)
C19 0.027(2) 0.033(2) 0.0210(19) 0.0001(15) -0.0034(16) 0.0007(15)
C20 0.0277(19) 0.038(2) 0.027(2) -0.0049(18) -0.0062(16) -0.0023(17)
C21 0.035(2) 0.041(2) 0.021(2) -0.0054(17) 0.0039(17) 0.0024(18)
C22 0.0229(19) 0.043(2) 0.033(2) 0.0010(18) 0.0047(17) -0.0011(17)
C23 0.028(2) 0.036(2) 0.033(2) 0.0005(17) 0.0044(17) 0.0116(17)
C24 0.035(2) 0.040(2) 0.030(2) -0.0012(18) -0.0002(19) 0.0060(18)
C25 0.041(2) 0.043(3) 0.037(3) 0.007(2) 0.002(2) -0.0108(19)
C26 0.036(2) 0.033(2) 0.033(2) 0.0052(18) -0.0012(18) 0.0047(18)

loop_
_atom_type_symbol
_atom_type_description
_atom_type_scat_dispersion_real
_atom_type_scat_dispersion_imag
_atom_type_scat_source
C C 0.0033 0.0016 'International Tables Vol C Tables 4.2.6.8 and 6.1.1.4'
H H 0.0000 0.0000 'International Tables Vol C Tables 4.2.6.8 and 6.1.1.4'
Si Si 0.0817 0.0704 'International Tables Vol C Tables 4.2.6.8 and 6.1.1.4'

loop_
_geom_angle_atom_site_label_1
_geom_angle_atom_site_label_2
_geom_angle_atom_site_label_3
_geom_angle
C15 Si1 C17 110.2(2)
C15 Si1 C16 104.1(2)
C17 Si1 C16 107.0(2)
C15 Si1 Si2 116.64(14)
C17 Si1 Si2 109.15(15)
C16 Si1 Si2 109.33(14)
C8 Si2 Si1 109.40(12)
C8 Si2 Si3 95.79(12)
Si1 Si2 Si3 118.89(5)
C8 Si2 Si6 109.25(13)
Si1 Si2 Si6 105.61(5)
Si3 Si2 Si6 117.16(5)
C1 Si3 Si5 110.59(11)
C1 Si3 Si4 108.72(12)
Si5 Si3 Si4 103.93(5)
C1 Si3 Si2 95.68(11)
Si5 Si3 Si2 120.55(5)
Si4 Si3 Si2 116.82(5)
C18 Si4 C20 108.19(18)
C18 Si4 C19 106.53(18)
C20 Si4 C19 109.08(18)
C18 Si4 Si3 115.19(13)
C20 Si4 Si3 109.45(14)
C19 Si4 Si3 108.24(12)
C23 Si5 C22 108.71(19)
C23 Si5 C21 104.16(19)
C22 Si5 C21 109.86(19)
C23 Si5 Si3 109.57(13)
C22 Si5 Si3 109.13(14)
C21 Si5 Si3 115.16(14)
C24 Si6 C25 107.0(2)
C24 Si6 C26 107.66(19)
C25 Si6 C26 109.1(2)
C24 Si6 Si2 114.39(14)
C25 Si6 Si2 109.32(15)
C26 Si6 Si2 109.21(14)
C2 C1 C14 108.3(3)
C2 C1 Si3 108.0(2)
C14 C1 Si3 109.7(2)
C7 C2 C3 120.4(3)
C7 C2 C1 116.3(3)
C3 C2 C1 123.3(3)
C4 C3 C2 119.9(4)
C5 C4 C3 120.0(4)
C4 C5 C6 119.8(4)
C5 C6 C7 121.9(4)
C6 C7 C2 118.1(3)
C6 C7 C8 124.2(3)
C2 C7 C8 117.6(3)
C7 C8 C9 109.2(3)
C7 C8 Si2 109.3(2)
C9 C8 Si2 107.6(2)
C10 C9 C14 119.3(3)
C10 C9 C8 124.2(3)
C14 C9 C8 116.4(3)
C9 C10 C11 120.4(4)
C12 C11 C10 120.0(4)
C13 C12 C11 120.2(4)
C12 C13 C14 120.3(4)
C13 C14 C9 119.7(3)
C13 C14 C1 123.3(3)
C9 C14 C1 116.9(3)

loop_
_geom_bond_atom_site_label_1
_geom_bond_atom_site_label_2
_geom_bond_distance
Si1 C15 1.875(4)
Si1 C17 1.877(4)
Si1 C16 1.887(4)
Si1 Si2 2.3661(14)
Si2 C8 1.953(4)
Si2 Si3 2.3740(13)
Si2 Si6 2.3744(15)
Si3 C1 1.955(3)
Si3 Si5 2.3712(14)
Si3 Si4 2.3716(14)
Si4 C18 1.875(4)
Si4 C20 1.878(4)
Si4 C19 1.889(4)
Si5 C23 1.871(4)
Si5 C22 1.877(4)
Si5 C21 1.887(4)
Si6 C24 1.873(4)
Si6 C25 1.876(4)
Si6 C26 1.884(4)
C1 C2 1.511(5)
C1 C14 1.523(5)
C2 C7 1.400(5)
C2 C3 1.400(5)
C3 C4 1.400(6)
C4 C5 1.378(6)
C5 C6 1.385(6)
C6 C7 1.395(5)
C7 C8 1.501(5)
C8 C9 1.514(5)
C9 C10 1.393(5)
C9 C14 1.403(5)
C10 C11 1.393(6)
C11 C12 1.386(6)
C12 C13 1.383(6)
C13 C14 1.398(5)

loop_
_geom_torsion_atom_site_label_1
_geom_torsion_atom_site_label_2
_geom_torsion_atom_site_label_3
_geom_torsion_atom_site_label_4
_geom_torsion
C15 Si1 Si2 C8 -35.5(2)
C17 Si1 Si2 C8 -161.1(2)
C16 Si1 Si2 C8 82.2(2)
C15 Si1 Si2 Si3 73.00(17)
C17 Si1 Si2 Si3 -52.60(17)
C16 Si1 Si2 Si3 -169.36(16)
C15 Si1 Si2 Si6 -152.93(16)
C17 Si1 Si2 Si6 81.47(17)
C16 Si1 Si2 Si6 -35.29(17)
C8 Si2 Si3 C1 -3.48(16)
Si1 Si2 Si3 C1 -119.42(12)
Si6 Si2 Si3 C1 111.64(12)
C8 Si2 Si3 Si5 -121.45(13)
Si1 Si2 Si3 Si5 122.61(6)
Si6 Si2 Si3 Si5 -6.34(8)
C8 Si2 Si3 Si4 110.84(13)
Si1 Si2 Si3 Si4 -5.10(8)
Si6 Si2 Si3 Si4 -134.04(6)
C1 Si3 Si4 C18 74.03(19)
Si5 Si3 Si4 C18 -168.15(15)
Si2 Si3 Si4 C18 -32.73(16)
C1 Si3 Si4 C20 -163.83(17)
Si5 Si3 Si4 C20 -46.02(14)
Si2 Si3 Si4 C20 89.40(14)
C1 Si3 Si4 C19 -45.05(17)
Si5 Si3 Si4 C19 72.76(14)
Si2 Si3 Si4 C19 -151.82(13)
C1 Si3 Si5 C23 79.36(19)
Si4 Si3 Si5 C23 -37.16(15)
Si2 Si3 Si5 C23 -170.49(15)
C1 Si3 Si5 C22 -161.72(18)
Si4 Si3 Si5 C22 81.77(15)
Si2 Si3 Si5 C22 -51.56(16)
C1 Si3 Si5 C21 -37.6(2)
Si4 Si3 Si5 C21 -154.16(15)
Si2 Si3 Si5 C21 72.51(16)
C8 Si2 Si6 C24 75.52(19)
Si1 Si2 Si6 C24 -166.91(15)
Si3 Si2 Si6 C24 -31.90(16)
C8 Si2 Si6 C25 -164.51(19)
Si1 Si2 Si6 C25 -46.93(17)
Si3 Si2 Si6 C25 88.07(17)
C8 Si2 Si6 C26 -45.20(19)
Si1 Si2 Si6 C26 72.38(15)
Si3 Si2 Si6 C26 -152.62(15)
Si5 Si3 C1 C2 -172.6(2)
Si4 Si3 C1 C2 -59.1(2)
Si2 Si3 C1 C2 61.8(2)
Si5 Si3 C1 C14 69.5(2)
Si4 Si3 C1 C14 -177.0(2)
Si2 Si3 C1 C14 -56.1(2)
C14 C1 C2 C7 46.7(4)
Si3 C1 C2 C7 -72.1(3)
C14 C1 C2 C3 -133.7(3)
Si3 C1 C2 C3 107.5(3)
C7 C2 C3 C4 -0.1(5)
C1 C2 C3 C4 -179.7(3)
C2 C3 C4 C5 -0.1(6)
C3 C4 C5 C6 -0.3(6)
C4 C5 C6 C7 1.0(6)
C5 C6 C7 C2 -1.2(5)
C5 C6 C7 C8 -177.9(3)
C3 C2 C7 C6 0.7(5)
C1 C2 C7 C6 -179.6(3)
C3 C2 C7 C8 177.7(3)
C1 C2 C7 C8 -2.6(5)
C6 C7 C8 C9 133.3(3)
C2 C7 C8 C9 -43.5(4)
C6 C7 C8 Si2 -109.2(3)
C2 C7 C8 Si2 74.0(3)
Si1 Si2 C8 C7 67.3(2)
Si3 Si2 C8 C7 -56.1(2)
Si6 Si2 C8 C7 -177.5(2)
Si1 Si2 C8 C9 -174.2(2)
Si3 Si2 C8 C9 62.4(2)
Si6 Si2 C8 C9 -59.0(3)
C7 C8 C9 C10 -133.0(4)
Si2 C8 C9 C10 108.5(3)
C7 C8 C9 C14 44.9(4)
Si2 C8 C9 C14 -73.7(3)
C14 C9 C10 C11 -0.4(5)
C8 C9 C10 C11 177.4(3)
C9 C10 C11 C12 0.0(6)
C10 C11 C12 C13 1.0(6)
C11 C12 C13 C14 -1.5(6)
C12 C13 C14 C9 1.0(5)
C12 C13 C14 C1 -176.3(3)
C10 C9 C14 C13 -0.1(5)
C8 C9 C14 C13 -178.0(3)
C10 C9 C14 C1 177.4(3)
C8 C9 C14 C1 -0.6(4)
C2 C1 C14 C13 132.4(3)
Si3 C1 C14 C13 -110.0(3)
C2 C1 C14 C9 -45.0(4)
Si3 C1 C14 C9 72.6(3)
